data_4319643
loop_
_publ_author_name
'Cheng-Yong Su'
'Yue-Peng Cai'
'Chun-Long Chen'
'Bei-Sheng Kang'

_publ_section_title
;
 Unusual Noninterpenetrating (3,6) Topological Network Assembled by
 Semirigid Benzimidazole-Based Bridging Ligand
;
_journal_name_full 'Inorganic Chemistry'
_journal_page_first 2210
_journal_page_last 2211
_journal_paper_doi 10.1021/ic0014282
_journal_volume 40
_journal_year 2001
_chemical_formula_sum 'C78 H78 Cl2 Co N12 O8'
_chemical_formula_weight 1441.35
_chemical_name_systematic
; 
 ? 
;
_space_group_IT_number 147
_symmetry_cell_setting hexagonal
_symmetry_space_group_name_Hall '-P 3'
_symmetry_space_group_name_H-M 'P -3'
_atom_sites_solution_hydrogens geom
_atom_sites_solution_primary direct
_atom_sites_solution_secondary difmap
_audit_creation_method SHELXL-97
_cell_angle_alpha 90.00
_cell_angle_beta 90.00
_cell_angle_gamma 120.00
_cell_formula_units_Z 1
_cell_length_a 13.3994(14)
_cell_length_b 13.3994(14)
_cell_length_c 10.5933(16)
_cell_measurement_temperature 293(2)
_cell_volume 1647.1(3)
_computing_structure_refinement 'SHELXL-97 (Sheldrick, 1997)'
_computing_structure_solution 'SHELXS-97 (Sheldrick, 1990)'
_diffrn_ambient_temperature 293(2)
_diffrn_measured_fraction_theta_full 0.980
_diffrn_measured_fraction_theta_max 0.980
_diffrn_measurement_device_type CCD
_diffrn_radiation_monochromator graphite
_diffrn_radiation_source 'fine-focus sealed tube'
_diffrn_radiation_type MoK\a
_diffrn_radiation_wavelength 0.71073
_diffrn_reflns_av_R_equivalents 0.0443
_diffrn_reflns_av_sigmaI/netI 0.0740
_diffrn_reflns_limit_h_max 18
_diffrn_reflns_limit_h_min -12
_diffrn_reflns_limit_k_max 15
_diffrn_reflns_limit_k_min -17
_diffrn_reflns_limit_l_max 6
_diffrn_reflns_limit_l_min -14
_diffrn_reflns_number 8090
_diffrn_reflns_theta_full 30.10
_diffrn_reflns_theta_max 30.10
_diffrn_reflns_theta_min 4.00
_exptl_absorpt_coefficient_mu 0.413
_exptl_absorpt_correction_T_max 1.000
_exptl_absorpt_correction_T_min 0.726
_exptl_crystal_colour Red
_exptl_crystal_density_diffrn 1.453
_exptl_crystal_density_method 'not measured'
_exptl_crystal_description Block
_exptl_crystal_F_000 755
_exptl_crystal_size_max 0.12
_exptl_crystal_size_mid 0.10
_exptl_crystal_size_min 0.08
_refine_diff_density_max 0.461
_refine_diff_density_min -0.445
_refine_diff_density_rms 0.065
_refine_ls_extinction_method none
_refine_ls_goodness_of_fit_ref 1.000
_refine_ls_hydrogen_treatment mixed
_refine_ls_matrix_type full
_refine_ls_number_parameters 153
_refine_ls_number_reflns 3171
_refine_ls_number_restraints 0
_refine_ls_restrained_S_all 1.000
_refine_ls_R_factor_all 0.1273
_refine_ls_R_factor_gt 0.0591
_refine_ls_shift/su_max 0.004
_refine_ls_shift/su_mean 0.000
_refine_ls_structure_factor_coef Fsqd
_refine_ls_weighting_details 'calc w=1/[\s^2^(Fo^2^)+(0.0909P)^2^+0.0000P] where P=(Fo^2^+2Fc^2^)/3'
_refine_ls_weighting_scheme calc
_refine_ls_wR_factor_gt 0.1527
_refine_ls_wR_factor_ref 0.1857
_reflns_number_gt 1594
_reflns_number_total 3171
_reflns_threshold_expression >2sigma(I)
_cod_data_source_file ic0014282.cif
_cod_data_source_block co
_cod_depositor_comments
;
The following automatic conversions were performed:

'_symmetry_cell_setting' value 'Hexagonal' changed to 'hexagonal'
according to the built-in table from CIF Core dictionary named
'cif_core.dic' version 2.4.1 from 2010-06-29.

Automatic conversion script
Id: cif_fix_values 1646 2011-03-28 12:23:43Z adriana 
;
_cod_database_code 4319643

loop_
_symmetry_equiv_pos_as_xyz
'x, y, z'
'-y, x-y, z'
'-x+y, -x, z'
'-x, -y, -z'
'y, -x+y, -z'
'x-y, x, -z'

loop_
_atom_site_label
_atom_site_type_symbol
_atom_site_fract_x
_atom_site_fract_y
_atom_site_fract_z
_atom_site_U_iso_or_equiv
_atom_site_adp_type
_atom_site_occupancy
_atom_site_symmetry_multiplicity
_atom_site_calc_flag
_atom_site_refinement_flags
_atom_site_disorder_assembly
_atom_site_disorder_group
Co1 Co 0.0000 0.0000 0.0000 0.0323(3) Uani 1 6 d S . .
N1 N 0.16004(19) 0.07971(18) -0.11139(19) 0.0380(5) Uani 1 1 d . . .
N2 N 0.3493(2) 0.1494(2) -0.1398(2) 0.0463(6) Uani 1 1 d . . .
C1 C 0.2551(2) 0.0810(2) -0.0723(3) 0.0436(7) Uani 1 1 d . . .
H1 H 0.2559 0.0380 -0.0038 0.052 Uiso 1 1 calc R . .
C2 C 0.1979(3) 0.1540(3) -0.2158(3) 0.0443(7) Uani 1 1 d . . .
C3 C 0.1380(3) 0.1854(3) -0.3005(3) 0.0600(9) Uani 1 1 d . . .
H3 H 0.0589 0.1556 -0.2932 0.072 Uiso 1 1 calc R . .
C4 C 0.1997(3) 0.2613(3) -0.3940(3) 0.0697(10) Uani 1 1 d . . .
H4 H 0.1613 0.2835 -0.4505 0.084 Uiso 1 1 calc R . .
C5 C 0.3172(3) 0.3065(3) -0.4084(3) 0.0638(9) Uani 1 1 d . . .
H5 H 0.3558 0.3590 -0.4728 0.077 Uiso 1 1 calc R . .
C6 C 0.3778(3) 0.2749(3) -0.3289(3) 0.0570(9) Uani 1 1 d . . .
H6 H 0.4564 0.3031 -0.3389 0.068 Uiso 1 1 calc R . .
C7 C 0.3152(3) 0.1987(3) -0.2330(2) 0.0447(7) Uani 1 1 d . . .
C8 C 0.4681(3) 0.1762(3) -0.1180(3) 0.0583(9) Uani 1 1 d . . .
H8A H 0.5067 0.2450 -0.0662 0.070 Uiso 1 1 calc R . .
H8B H 0.5078 0.1934 -0.1985 0.070 Uiso 1 1 calc R . .
C9 C 0.4781(2) 0.0810(3) -0.0547(3) 0.0462(7) Uani 1 1 d . . .
C10 C 0.5048(3) 0.0895(3) 0.0741(3) 0.0492(7) Uani 1 1 d . . .
C11 C 0.4710(3) -0.0090(3) -0.1277(3) 0.0506(8) Uani 1 1 d . . .
C12 C 0.4989(3) 0.1785(3) 0.1556(4) 0.0739(11) Uani 1 1 d . . .
H12A H 0.4810 0.2265 0.1041 0.111 Uiso 1 1 calc R . .
H12B H 0.5718 0.2252 0.1963 0.111 Uiso 1 1 calc R . .
H12C H 0.4400 0.1407 0.2184 0.111 Uiso 1 1 calc R . .
C13 C 0.4298(3) -0.0227(4) -0.2639(3) 0.0737(11) Uani 1 1 d . . .
H13A H 0.4299 -0.0879 -0.3012 0.111 Uiso 1 1 calc R . .
H13B H 0.4803 0.0456 -0.3107 0.111 Uiso 1 1 calc R . .
H13C H 0.3530 -0.0344 -0.2658 0.111 Uiso 1 1 calc R . .
Cl1 Cl 0.6667 0.3333 -0.47690(14) 0.0721(5) Uani 1 3 d S . .
O2 O 0.6667 0.3333 -0.3445(4) 0.0865(14) Uani 1 3 d S . .
O1 O 0.7751(4) 0.3593(5) -0.5140(4) 0.187(2) Uani 1 1 d . . .

loop_
_atom_site_aniso_label
_atom_site_aniso_U_11
_atom_site_aniso_U_22
_atom_site_aniso_U_33
_atom_site_aniso_U_23
_atom_site_aniso_U_13
_atom_site_aniso_U_12
Co1 0.0297(3) 0.0297(3) 0.0376(4) 0.000 0.000 0.01484(17)
N1 0.0355(13) 0.0372(13) 0.0398(11) 0.0042(9) 0.0040(9) 0.0171(11)
N2 0.0361(14) 0.0476(15) 0.0545(13) 0.0142(11) 0.0057(10) 0.0205(12)
C1 0.0403(16) 0.0401(16) 0.0486(15) 0.0058(12) 0.0021(12) 0.0189(14)
C2 0.0464(18) 0.0458(17) 0.0421(14) 0.0023(12) 0.0011(11) 0.0242(15)
C3 0.050(2) 0.072(2) 0.0600(19) 0.0159(16) 0.0007(15) 0.0318(19)
C4 0.069(3) 0.089(3) 0.0585(19) 0.0217(19) -0.0009(17) 0.045(2)
C5 0.067(2) 0.069(2) 0.0529(18) 0.0178(16) 0.0100(16) 0.033(2)
C6 0.051(2) 0.057(2) 0.0608(19) 0.0131(15) 0.0100(15) 0.0253(17)
C7 0.0459(18) 0.0443(17) 0.0464(15) 0.0032(12) 0.0027(12) 0.0246(15)
C8 0.0374(18) 0.056(2) 0.077(2) 0.0234(16) 0.0057(15) 0.0200(16)
C9 0.0338(16) 0.0501(18) 0.0555(17) 0.0113(13) 0.0039(12) 0.0215(14)
C10 0.0394(17) 0.0484(19) 0.0562(17) 0.0011(14) 0.0034(13) 0.0192(15)
C11 0.0386(17) 0.065(2) 0.0478(16) 0.0084(14) 0.0027(12) 0.0257(16)
C12 0.076(3) 0.069(3) 0.083(3) -0.0117(19) -0.0055(19) 0.040(2)
C13 0.074(3) 0.111(3) 0.0485(18) 0.0026(19) -0.0033(16) 0.055(2)
Cl1 0.0819(8) 0.0819(8) 0.0524(8) 0.000 0.000 0.0410(4)
O2 0.100(2) 0.100(2) 0.060(3) 0.000 0.000 0.0499(12)
O1 0.139(4) 0.255(6) 0.175(4) 0.026(4) 0.093(3) 0.105(4)

loop_
_atom_type_symbol
_atom_type_description
_atom_type_scat_dispersion_real
_atom_type_scat_dispersion_imag
_atom_type_scat_source
C C 0.0033 0.0016 'International Tables Vol C Tables 4.2.6.8 and 6.1.1.4'
H H 0.0000 0.0000 'International Tables Vol C Tables 4.2.6.8 and 6.1.1.4'
N N 0.0061 0.0033 'International Tables Vol C Tables 4.2.6.8 and 6.1.1.4'
O O 0.0106 0.0060 'International Tables Vol C Tables 4.2.6.8 and 6.1.1.4'
Cl Cl 0.1484 0.1585 'International Tables Vol C Tables 4.2.6.8 and 6.1.1.4'
Co Co 0.3494 0.9721 'International Tables Vol C Tables 4.2.6.8 and 6.1.1.4'

loop_
_geom_angle_atom_site_label_1
_geom_angle_atom_site_label_2
_geom_angle_atom_site_label_3
_geom_angle
_geom_angle_site_symmetry_1
_geom_angle_site_symmetry_3
_geom_angle_publ_flag
N1 Co1 N1 180.00(13) 3 6 ?
N1 Co1 N1 86.07(8) 3 4 ?
N1 Co1 N1 93.93(8) 6 4 ?
N1 Co1 N1 93.93(8) 3 2 ?
N1 Co1 N1 86.07(8) 6 2 ?
N1 Co1 N1 86.07(8) 4 2 ?
N1 Co1 N1 86.07(8) 3 5 ?
N1 Co1 N1 93.93(8) 6 5 ?
N1 Co1 N1 93.93(8) 4 5 ?
N1 Co1 N1 180.00(13) 2 5 ?
N1 Co1 N1 93.93(8) 3 . ?
N1 Co1 N1 86.07(8) 6 . ?
N1 Co1 N1 180.00(13) 4 . ?
N1 Co1 N1 93.93(8) 2 . ?
N1 Co1 N1 86.07(8) 5 . ?
C1 N1 C2 103.4(2) . . ?
C1 N1 Co1 122.25(17) . . ?
C2 N1 Co1 133.37(19) . . ?
C1 N2 C7 106.5(2) . . ?
C1 N2 C8 128.5(2) . . ?
C7 N2 C8 124.9(2) . . ?
N1 C1 N2 114.3(2) . . ?
C7 C2 C3 118.8(3) . . ?
C7 C2 N1 109.9(2) . . ?
C3 C2 N1 131.3(3) . . ?
C4 C3 C2 117.6(3) . . ?
C3 C4 C5 122.7(3) . . ?
C6 C5 C4 121.0(3) . . ?
C5 C6 C7 116.3(3) . . ?
N2 C7 C6 130.6(3) . . ?
N2 C7 C2 105.8(2) . . ?
C6 C7 C2 123.5(3) . . ?
N2 C8 C9 114.1(2) . . ?
C11 C9 C10 121.0(3) . . ?
C11 C9 C8 119.2(3) . . ?
C10 C9 C8 119.5(3) . . ?
C11 C10 C9 118.9(3) 4_655 . ?
C11 C10 C12 120.3(3) 4_655 . ?
C9 C10 C12 120.7(3) . . ?
C10 C11 C9 120.1(3) 4_655 . ?
C10 C11 C13 120.3(3) 4_655 . ?
C9 C11 C13 119.5(3) . . ?
O1 Cl1 O1 112.1(2) . 3_665 ?
O1 Cl1 O1 112.1(2) . 2_655 ?
O1 Cl1 O1 112.1(2) 3_665 2_655 ?
O1 Cl1 O2 106.6(2) . . ?
O1 Cl1 O2 106.6(2) 3_665 . ?
O1 Cl1 O2 106.6(2) 2_655 . ?

loop_
_geom_bond_atom_site_label_1
_geom_bond_atom_site_label_2
_geom_bond_distance
_geom_bond_site_symmetry_2
_geom_bond_publ_flag
Co1 N1 2.200(2) 3 ?
Co1 N1 2.200(2) 6 ?
Co1 N1 2.200(2) 4 ?
Co1 N1 2.200(2) 2 ?
Co1 N1 2.200(2) 5 ?
Co1 N1 2.200(2) . ?
N1 C1 1.331(3) . ?
N1 C2 1.402(3) . ?
N2 C1 1.337(3) . ?
N2 C7 1.386(3) . ?
N2 C8 1.464(4) . ?
C2 C7 1.386(4) . ?
C2 C3 1.402(4) . ?
C3 C4 1.363(4) . ?
C4 C5 1.384(5) . ?
C5 C6 1.375(5) . ?
C6 C7 1.386(4) . ?
C8 C9 1.507(4) . ?
C9 C11 1.396(4) . ?
C9 C10 1.400(4) . ?
C10 C11 1.393(4) 4_655 ?
C10 C12 1.507(5) . ?
C11 C10 1.393(4) 4_655 ?
C11 C13 1.523(4) . ?
Cl1 O1 1.372(4) . ?
Cl1 O1 1.372(4) 3_665 ?
Cl1 O1 1.372(4) 2_655 ?
Cl1 O2 1.402(4) . ?

loop_
_geom_torsion_atom_site_label_1
_geom_torsion_atom_site_label_2
_geom_torsion_atom_site_label_3
_geom_torsion_atom_site_label_4
_geom_torsion
_geom_torsion_site_symmetry_1
_geom_torsion_site_symmetry_2
_geom_torsion_site_symmetry_3
_geom_torsion_site_symmetry_4
_geom_torsion_publ_flag
N1 Co1 N1 C1 -99.7(2) 3 . . . ?
N1 Co1 N1 C1 80.3(2) 6 . . . ?
N1 Co1 N1 C1 83(100) 4 . . . ?
N1 Co1 N1 C1 166.1(2) 2 . . . ?
N1 Co1 N1 C1 -13.9(2) 5 . . . ?
N1 Co1 N1 C2 93.8(2) 3 . . . ?
N1 Co1 N1 C2 -86.2(2) 6 . . . ?
N1 Co1 N1 C2 -83(100) 4 . . . ?
N1 Co1 N1 C2 -0.4(3) 2 . . . ?
N1 Co1 N1 C2 179.6(3) 5 . . . ?
C2 N1 C1 N2 0.9(3) . . . . ?
Co1 N1 C1 N2 -169.07(18) . . . . ?
C7 N2 C1 N1 -0.1(3) . . . . ?
C8 N2 C1 N1 175.9(3) . . . . ?
C1 N1 C2 C7 -1.3(3) . . . . ?
Co1 N1 C2 C7 166.95(19) . . . . ?
C1 N1 C2 C3 177.4(3) . . . . ?
Co1 N1 C2 C3 -14.3(5) . . . . ?
C7 C2 C3 C4 -1.6(5) . . . . ?
N1 C2 C3 C4 179.7(3) . . . . ?
C2 C3 C4 C5 0.6(6) . . . . ?
C3 C4 C5 C6 1.1(6) . . . . ?
C4 C5 C6 C7 -1.7(5) . . . . ?
C1 N2 C7 C6 -179.2(3) . . . . ?
C8 N2 C7 C6 4.6(5) . . . . ?
C1 N2 C7 C2 -0.7(3) . . . . ?
C8 N2 C7 C2 -176.9(3) . . . . ?
C5 C6 C7 N2 178.9(3) . . . . ?
C5 C6 C7 C2 0.7(5) . . . . ?
C3 C2 C7 N2 -177.6(3) . . . . ?
N1 C2 C7 N2 1.3(3) . . . . ?
C3 C2 C7 C6 1.0(5) . . . . ?
N1 C2 C7 C6 179.9(3) . . . . ?
C1 N2 C8 C9 29.9(5) . . . . ?
C7 N2 C8 C9 -154.8(3) . . . . ?
N2 C8 C9 C11 83.1(4) . . . . ?
N2 C8 C9 C10 -102.7(3) . . . . ?
C11 C9 C10 C11 2.6(5) . . . 4_655 ?
C8 C9 C10 C11 -171.5(3) . . . 4_655 ?
C11 C9 C10 C12 -172.9(3) . . . . ?
C8 C9 C10 C12 13.0(4) . . . . ?
C10 C9 C11 C10 -2.7(5) . . . 4_655 ?
C8 C9 C11 C10 171.5(3) . . . 4_655 ?
C10 C9 C11 C13 173.7(3) . . . . ?
C8 C9 C11 C13 -12.2(4) . . . . ?
